data_9003836
loop_
_publ_author_name
'Bosi, F.'
'Andreozzi, G. B.'
'Federico, M.'
'Graziani, G.'
'Lucchesi, S.'

_publ_section_title
;
 Crystal chemistry of the elbaite-schorl series
 Sample: L1v
;
_journal_name_full 'American Mineralogist'
_journal_page_first 1784
_journal_page_last 1792
_journal_paper_doi 10.2138/am.2005.1827
_journal_volume 90
_journal_year 2005
_chemical_compound_source 'Cruziero pegmatite, Minas Gerais, Brazil'
_chemical_formula_sum
;Al6.757 B3 Ca0.048 F0.201 Fe2.03 H3.367 K0.01 Li0.04 Mg0.251 Mn0.032 Na0.647
 O30.799 Si5.831 Ti0.032 Zn0.026
;
_chemical_name_mineral Schorl
_space_group_IT_number 160
_symmetry_space_group_name_Hall 'R 3 -2"'
_symmetry_space_group_name_H-M 'R 3 m :H'
_cell_angle_alpha 90
_cell_angle_beta 90
_cell_angle_gamma 120
_cell_length_a 15.9825
_cell_length_b 15.9825
_cell_length_c 7.1596
_cell_formula_units_Z 3
_cell_volume 1583.831
_database_code_amcsd 0003960
_exptl_crystal_density_diffrn 3.209
_cod_original_sg_symbol_H-M 'R 3 m'
_cod_original_formula_sum
;Ca.048 Na.647 K.01 Ti.032 Al6.757 Fe2.03 Mn.032 Mg.251 Zn.026 Li.04 B3
 Si5.831 F.201 O30.799 H3.367
;
_cod_database_code 9003836

loop_
_space_group_symop_operation_xyz
x,y,z
2/3+x,1/3+y,1/3+z
1/3+x,2/3+y,2/3+z
x,x-y,z
2/3+x,1/3+x-y,1/3+z
1/3+x,2/3+x-y,2/3+z
-y,-x,z
2/3-y,1/3-x,1/3+z
1/3-y,2/3-x,2/3+z
-x+y,y,z
2/3-x+y,1/3+y,1/3+z
1/3-x+y,2/3+y,2/3+z
-y,x-y,z
2/3-y,1/3+x-y,1/3+z
1/3-y,2/3+x-y,2/3+z
-x+y,-x,z
2/3-x+y,1/3-x,1/3+z
1/3-x+y,2/3-x,2/3+z

loop_
_atom_site_label
_atom_site_fract_x
_atom_site_fract_y
_atom_site_fract_z
_atom_site_occupancy
_atom_site_U_iso_or_equiv
_atom_site_type_symbol
_atom_site_attached_hydrogens
CaX 0.00000 0.00000 0.22594 0.04800 0.02090 Ca 0
NaX 0.00000 0.00000 0.22594 0.64700 0.02090 Na 0
KX 0.00000 0.00000 0.22594 0.01000 0.02090 K 0
TiY 0.12452 0.06226 0.62843 0.01070 0.00786 Ti 0
AlY 0.12452 0.06226 0.62843 0.28830 0.00786 Al 0
Fe3+Y 0.12452 0.06226 0.62843 0.24270 0.00786 Fe 0
Fe2+Y 0.12452 0.06226 0.62843 0.36230 0.00786 Fe 0
MnY 0.12452 0.06226 0.62843 0.01070 0.00786 Mn 0
MgY 0.12452 0.06226 0.62843 0.06300 0.00786 Mg 0
ZnY 0.12452 0.06226 0.62843 0.00870 0.00786 Zn 0
LiY 0.12452 0.06226 0.62843 0.01330 0.00786 Li 0
AlZ 0.29850 0.26164 0.61093 0.95380 0.00480 Al 0
Fe3Z 0.29850 0.26164 0.61093 0.03200 0.00480 Fe 0
FeZ 0.29850 0.26164 0.61093 0.00380 0.00480 Fe 0
MgZ 0.29850 0.26164 0.61093 0.01030 0.00480 Mg 0
B 0.11030 0.22060 0.45479 1.00000 0.00490 B 0
SiT 0.19200 0.18999 0.00000 0.97180 0.00399 Si 0
AlT 0.19200 0.18999 0.00000 0.02820 0.00399 Al 0
F1W 0.00000 0.00000 0.78131 0.20100 0.04200 F 0
O-H1W 0.00000 0.00000 0.78131 0.36700 0.04200 O 1
O1 0.00000 0.00000 0.78131 0.43200 0.04200 O 0
O2 0.06154 0.12308 0.48544 1.00000 0.01450 O 0
O3V 0.26866 0.13433 0.50964 1.00000 0.01090 O 0
O4 0.09317 0.18634 0.06864 1.00000 0.00880 O 0
O5 0.18676 0.09338 0.09128 1.00000 0.00890 O 0
O6 0.19794 0.18748 0.77573 1.00000 0.00700 O 0
O7 0.28533 0.28579 0.07946 1.00000 0.00640 O 0
O8 0.20979 0.27061 0.44096 1.00000 0.00780 O 0
H3 0.26100 0.13050 0.39400 1.00000 0.03000 H 0

loop_
_cod_changelog_entry_id
_cod_changelog_entry_author
_cod_changelog_entry_date
_cod_changelog_entry_text
1
;cod-tools version 3.8.0
Id: cif_guess_AMCSD_atom_types 9581 2023-05-17 12:35:41Z saulius
;
2023-05-23T09:14:42+03:00
;Derived atom types and hydrogen counts
from atom names that follow the AMCSD naming convention
(Wat == water, O-H == hydroxyl).
;

loop_
_cod_related_entry_id
_cod_related_entry_database
_cod_related_entry_code
1 AMCSD 0003960
